data_7028665
loop_
_publ_author_name
'De Almeida, Lucie'
'Grandjean, St\'ephane'
'Rivenet, Murielle'
'Patisson, Fabrice'
'Abraham, Francis'

_publ_section_title
;
 Hydrazinium lanthanide oxalates: synthesis, structure and thermal
 reactivity of N2H5[Ln2(C2O4)4(N2H5)]&#x00B7;4H2O, Ln = Ce, Nd.
;
_journal_issue 12
_journal_name_full 'Dalton transactions (Cambridge, England : 2003)'
_journal_page_first 4680
_journal_page_last 4688
_journal_paper_doi 10.1039/c3dt52944d
_journal_volume 43
_journal_year 2014
_chemical_formula_sum 'C8 H18 N4 Nd2 O20'
_chemical_formula_weight 778.7
_chemical_name_systematic ' ?'
_space_group_IT_number 12
_symmetry_cell_setting monoclinic
_symmetry_space_group_name_Hall '-C 2y'
_symmetry_space_group_name_H-M 'C 1 2/m 1'
_cell_angle_alpha 90
_cell_angle_beta 116.638(4)
_cell_angle_gamma 90
_cell_formula_units_Z 4
_cell_length_a 16.315(4)
_cell_length_b 12.127(3)
_cell_length_c 11.430(2)
_cell_measurement_reflns_used 9149
_cell_measurement_temperature 296
_cell_measurement_theta_max 34.96
_cell_measurement_theta_min 2.50
_cell_volume 2021.4(8)
_diffrn_ambient_temperature 296(2)
_diffrn_measured_fraction_theta_full 1
_diffrn_measured_fraction_theta_max 0.96
_diffrn_measurement_device_type 'Bruker APEX-II CCD'
_diffrn_measurement_method '\f and \w scans'
_diffrn_radiation_monochromator graphite
_diffrn_radiation_source 'sealed tube'
_diffrn_radiation_type 'Mo K\a'
_diffrn_radiation_wavelength 0.71069
_diffrn_reflns_av_R_equivalents 0.0578
_diffrn_reflns_av_sigmaI/netI 0.0372
_diffrn_reflns_limit_h_max 28
_diffrn_reflns_limit_h_min -28
_diffrn_reflns_limit_k_max 20
_diffrn_reflns_limit_k_min -21
_diffrn_reflns_limit_l_max 19
_diffrn_reflns_limit_l_min -19
_diffrn_reflns_number 47511
_diffrn_reflns_theta_full 35.65
_diffrn_reflns_theta_max 39.55
_diffrn_reflns_theta_min 1.99
_exptl_absorpt_coefficient_mu 5.191
_exptl_absorpt_correction_T_max 0.7478
_exptl_absorpt_correction_T_min 0.6527
_exptl_absorpt_correction_type empirical
_exptl_crystal_colour 'pale violet'
_exptl_crystal_density_diffrn 2.558
_exptl_crystal_description plate
_exptl_crystal_F_000 1468
_exptl_crystal_size_max 0.077
_exptl_crystal_size_mid 0.047
_exptl_crystal_size_min 0.005
_refine_diff_density_max 0.10
_refine_diff_density_min -0.19
_refine_ls_extinction_method none
_refine_ls_goodness_of_fit_gt 2.28
_refine_ls_goodness_of_fit_ref 1.98
_refine_ls_hydrogen_treatment mixed
_refine_ls_number_constraints 26
_refine_ls_number_parameters 174
_refine_ls_number_reflns 5984
_refine_ls_number_restraints 3
_refine_ls_R_factor_all 0.0559
_refine_ls_R_factor_gt 0.0313
_refine_ls_shift/su_max 0.0362
_refine_ls_shift/su_mean 0.0016
_refine_ls_structure_factor_coef F
_refine_ls_weighting_details w=1/\s^2^(F)
_refine_ls_weighting_scheme sigma
_refine_ls_wR_factor_gt 0.0295
_refine_ls_wR_factor_ref 0.0306
_reflns_number_gt 4231
_reflns_number_total 5984
_reflns_threshold_expression I>3\s(I)
_cod_data_source_file c3dt52944d.txt
_cod_data_source_block (I)
_cod_original_cell_volume 2021.4(7)
_cod_database_code 7028665

loop_
_symmetry_equiv_pos_site_id
_symmetry_equiv_pos_as_xyz
1 x,y,z
2 -x,y,-z
3 -x,-y,-z
4 x,-y,z
5 1/2+x,1/2+y,z
6 1/2-x,1/2+y,-z
7 1/2-x,1/2-y,-z
8 1/2+x,1/2-y,z

loop_
_atom_site_label
_atom_site_type_symbol
_atom_site_fract_x
_atom_site_fract_y
_atom_site_fract_z
_atom_site_adp_type
_atom_site_U_iso_or_equiv
_atom_site_symmetry_multiplicity
_atom_site_occupancy
_atom_site_calc_flag
Nd1 Nd 0.109653(14) 0 0.19499(2) Uani 0.01394(7) 4 1 d
Nd2 Nd 0.286967(14) 0 0.81338(2) Uani 0.01410(7) 4 1 d
O2 O 0.19962(19) 0 0.9427(3) Uani 0.0216(11) 4 1 d
O1 O -0.06312(19) 0 0.0523(3) Uani 0.0189(10) 4 1 d
O4 O 0.1177(2) 0 0.6848(3) Uani 0.0263(12) 4 1 d
O3 O 0.01818(20) 0 0.3165(3) Uani 0.0272(12) 4 1 d
C1 C 0.1141(3) 0 0.8920(4) Uani 0.0156(13) 4 1 d
O5 O 0.05132(14) 0.19281(16) 0.1530(2) Uani 0.0231(8) 8 1 d
O6 O 0.41524(13) 0.13053(16) 0.8591(2) Uani 0.0224(8) 8 1 d
C3 C 0.10198(18) 0.2687(2) 0.1482(3) Uani 0.0166(9) 8 1 d
O8 O 0.25838(15) 0.19098(16) 0.8608(2) Uani 0.0263(9) 8 1 d
O7 O 0.21369(14) 0.13326(16) 0.1660(2) Uani 0.0224(8) 8 1 d
N1 N 0.4011(3) 0 1.0721(4) Uani 0.0284(16) 4 1 d
C4 C 0.30636(19) 0.2663(2) 0.8490(3) Uani 0.0172(10) 8 1 d
C2 C -0.0659(3) 0 0.2591(4) Uani 0.0197(14) 4 1 d
O10 O 0.25176(16) -0.10982(17) 0.6158(2) Uani 0.0287(9) 8 1 d
O9 O 0.19382(18) 0.10943(18) 0.3983(2) Uani 0.0352(10) 8 1 d
N2 N 0.3670(3) 0 1.1700(4) Uani 0.0332(16) 4 1 d
C5 C 0.2233(2) 0.0634(2) 0.5068(3) Uani 0.0220(10) 8 1 d
Ow1 O 0.08242(19) 0.2691(3) 0.7809(4) Uani 0.0518(15) 8 1 d
Ow2 O 0.5295(4) 0 1.3904(6) Uani 0.088(3) 4 1 d
N3 N 0.6108(3) 0.2102(3) 1.4976(4) Uiso 0.0746(12) 8 0.5 d
Ow3 O 0.6108(3) 0.2102(3) 1.4976(4) Uiso 0.0746(12) 8 0.5 d
N4 N 0.5381(4) 0.2939(5) 1.4960(7) Uiso 0.0449(16) 8 0.5 d
H1n1 H 0.441571 -0.052146 1.089747 Uiso 0.0341 8 1 d
H1n2 H 0.413097 0 1.247861 Uiso 0.0398 4 1 d
H2n2 H 0.333796 0.058575 1.16036 Uiso 0.0398 8 1 d
H1ow2 H 0.556(4) -0.059(3) 1.402(6) Uiso 0.132 8 1 d
H1ow1 H 0.048(3) 0.249(4) 0.813(5) Uiso 0.0777 8 1 d
H2ow1 H 0.1339(15) 0.242(4) 0.820(4) Uiso 0.0777 8 1 d

loop_
_atom_site_aniso_label
_atom_site_aniso_type_symbol
_atom_site_aniso_U_11
_atom_site_aniso_U_22
_atom_site_aniso_U_33
_atom_site_aniso_U_12
_atom_site_aniso_U_13
_atom_site_aniso_U_23
Nd1 Nd 0.01416(10) 0.01296(9) 0.01519(10) 0 0.00701(8) 0
Nd2 Nd 0.01401(10) 0.01272(9) 0.01635(11) 0 0.00750(8) 0
O2 O 0.0152(14) 0.0286(15) 0.0204(15) 0 0.0073(12) 0
O1 O 0.0183(14) 0.0232(14) 0.0176(14) 0 0.0102(12) 0
O4 O 0.0178(15) 0.050(2) 0.0146(14) 0 0.0108(12) 0
O3 O 0.0145(14) 0.048(2) 0.0196(16) 0 0.0085(12) 0
C1 C 0.0171(18) 0.0128(16) 0.0187(19) 0 0.0097(15) 0
O5 O 0.0183(10) 0.0180(9) 0.0347(13) -0.0020(8) 0.0135(9) 0.0033(9)
O6 O 0.0174(10) 0.0159(9) 0.0316(12) 0.0001(7) 0.0090(9) 0.0029(9)
C3 C 0.0151(12) 0.0176(12) 0.0135(12) -0.0001(9) 0.0032(10) 0.0011(10)
O8 O 0.0280(12) 0.0170(9) 0.0444(14) -0.0041(8) 0.0255(11) -0.0026(9)
O7 O 0.0225(11) 0.0157(9) 0.0343(13) -0.0001(8) 0.0176(10) -0.0020(9)
N1 N 0.028(2) 0.0240(18) 0.044(2) 0 0.0256(19) 0
C4 C 0.0189(13) 0.0169(12) 0.0188(13) -0.0012(10) 0.0110(11) -0.0013(10)
C2 C 0.0187(19) 0.0217(19) 0.0178(19) 0 0.0074(16) 0
O10 O 0.0437(14) 0.0221(10) 0.0176(11) 0.0067(10) 0.0112(10) 0.0012(8)
O9 O 0.0516(16) 0.0256(11) 0.0176(11) -0.0126(11) 0.0059(11) 0.0022(9)
N2 N 0.034(2) 0.0232(19) 0.035(2) 0 0.0087(19) 0
C5 C 0.0211(14) 0.0220(13) 0.0211(14) -0.0037(11) 0.0078(12) -0.0008(11)
Ow1 O 0.0340(16) 0.0461(16) 0.083(2) 0.0039(13) 0.0333(17) 0.0082(16)
Ow2 O 0.064(3) 0.051(3) 0.088(4) 0 -0.020(3) 0

loop_
_atom_type_symbol
_atom_type_scat_dispersion_real
_atom_type_scat_dispersion_imag
_atom_type_scat_source
_atom_type_scat_Cromer_Mann_a1
_atom_type_scat_Cromer_Mann_b1
_atom_type_scat_Cromer_Mann_a2
_atom_type_scat_Cromer_Mann_b2
_atom_type_scat_Cromer_Mann_a3
_atom_type_scat_Cromer_Mann_b3
_atom_type_scat_Cromer_Mann_a4
_atom_type_scat_Cromer_Mann_b4
_atom_type_scat_Cromer_Mann_c
C 0.0033 0.0016 'International Tables Vol C tables 4.2.6.8 and 6.1.1.4' 2.31 20.843901 1.02 10.2075 1.5886 0.5687 0.865 51.651199 0.2156
H 0.0000 0.0000 'International Tables Vol C tables 4.2.6.8 and 6.1.1.4' 0.493002 10.5109 0.322912 26.1257 0.140191 3.14236 0.04081 57.799702 0.003038
N 0.0061 0.0033 'International Tables Vol C tables 4.2.6.8 and 6.1.1.4' 12.2126 0.0057 3.1322 9.8933 2.0125 28.997499 1.1663 0.5826 -11.529
Nd -0.1943 3.0179 'International Tables Vol C tables 4.2.6.8 and 6.1.1.4' 22.6845 2.66248 19.6847 0.210628 12.774 15.885 2.85137 137.903 1.98486
O 0.0106 0.0060 'International Tables Vol C tables 4.2.6.8 and 6.1.1.4' 3.0485 13.2771 2.2868 5.7011 1.5463 0.3239 0.867 32.908901 0.2508

loop_
_geom_bond_atom_site_label_1
_geom_bond_atom_site_label_2
_geom_bond_site_symmetry_2
_geom_bond_distance
Nd1 O1 . 2.546(3)
Nd1 O1 2_555 2.577(3)
Nd1 O3 . 2.452(4)
Nd1 O5 . 2.489(2)
Nd1 O5 4_555 2.489(2)
Nd1 O7 . 2.471(2)
Nd1 O7 4_555 2.471(2)
Nd1 O9 . 2.487(2)
Nd1 O9 4_555 2.487(2)
Nd2 O2 . 2.471(4)
Nd2 O4 . 2.479(3)
Nd2 O6 . 2.486(2)
Nd2 O6 4_555 2.486(2)
Nd2 O8 . 2.470(2)
Nd2 O8 4_555 2.470(2)
Nd2 N1 . 2.697(4)
Nd2 O10 . 2.458(2)
Nd2 O10 4_555 2.458(2)
C1 O2 . 1.248(5)
C1 O1 2_556 1.254(6)
C1 O4 . 2.396(6)
C1 O3 2_556 2.393(4)
C3 O5 . 1.255(4)
C3 O6 7_556 1.248(3)
C3 O8 7_556 2.377(4)
C3 O7 . 2.393(4)
N1 N2 . 1.456(7)
C4 O5 7_556 2.384(4)
C4 O6 . 2.387(4)
C4 O8 . 1.250(4)
C4 O7 7_556 1.252(3)
C2 O2 2_556 2.359(4)
C2 O1 . 2.385(6)
C2 O4 2_556 1.269(7)
C2 O3 . 1.228(5)
C5 O10 . 2.380(4)
C5 O10 4_555 1.252(4)
C5 O9 . 1.243(4)
C5 O9 4_555 2.372(4)
N3 N4 . 1.555(9)
N3 N4 2_658 2.665(9)
N4 N4 2_658 1.288(11)
